data_7005881
loop_
_publ_author_name
'Mitra, Ranjan'
'Peters, Matthew W.'
'Scott, Michael J.'

_publ_section_title
;
 Synthesis and reactivity of a C3-symmetric trinuclear zinc(II)
 hydroxide catalyst efficient at phosphate diester transesterification.
;
_journal_issue 35
_journal_name_full 'Dalton transactions (Cambridge, England : 2003)'
_journal_page_first 3924
_journal_page_last 3935
_journal_paper_doi 10.1039/b706386e
_journal_year 2007
_chemical_formula_sum 'C79 H118 Cl3 N9 O21 Zn3'
_chemical_formula_weight 1832.28
_chemical_name_common 6,Zn3OH35
_chemical_name_systematic
;
?
;
_space_group_IT_number 147
_symmetry_cell_setting hexagonal
_symmetry_space_group_name_Hall '-P 3'
_symmetry_space_group_name_H-M 'P -3'
_atom_sites_solution_hydrogens geom
_atom_sites_solution_primary direct
_atom_sites_solution_secondary difmap
_audit_creation_method SHELXL-97
_cell_angle_alpha 90.00
_cell_angle_beta 90.00
_cell_angle_gamma 120.00
_cell_formula_units_Z 2
_cell_length_a 16.7532(16)
_cell_length_b 16.7532(16)
_cell_length_c 23.629(3)
_cell_measurement_reflns_used 8192
_cell_measurement_temperature 193(2)
_cell_measurement_theta_max 28
_cell_measurement_theta_min 2
_cell_volume 5743.4(11)
_computing_cell_refinement 'Smart CCD'
_computing_data_collection 'Smart CCD'
_computing_data_reduction Saint
_computing_molecular_graphics 'SHELX XP'
_computing_publication_material 'Microsoft Word'
_computing_structure_refinement 'SHELXL-97 (Sheldrick, 1997)'
_computing_structure_solution 'SHELXS-97 (Sheldrick, 1990)'
_diffrn_ambient_temperature 193(2)
_diffrn_measured_fraction_theta_full 0.999
_diffrn_measured_fraction_theta_max 0.999
_diffrn_measurement_device_type 'Bruker SMART CCD'
_diffrn_radiation_monochromator graphite
_diffrn_radiation_source 'fine-focus sealed tube'
_diffrn_radiation_type MoK\a
_diffrn_radiation_wavelength 0.71073
_diffrn_reflns_av_R_equivalents 0.0664
_diffrn_reflns_av_sigmaI/netI 0.0866
_diffrn_reflns_limit_h_max 19
_diffrn_reflns_limit_h_min -19
_diffrn_reflns_limit_k_max 19
_diffrn_reflns_limit_k_min -19
_diffrn_reflns_limit_l_max 23
_diffrn_reflns_limit_l_min -27
_diffrn_reflns_number 30250
_diffrn_reflns_theta_full 24.50
_diffrn_reflns_theta_max 24.50
_diffrn_reflns_theta_min 1.65
_exptl_absorpt_coefficient_mu 0.747
_exptl_absorpt_correction_T_max 1.00000
_exptl_absorpt_correction_T_min 0.72113
_exptl_absorpt_correction_type 'corrected by SADABS'
_exptl_crystal_colour colorless
_exptl_crystal_density_diffrn 1.060
_exptl_crystal_density_method 'not measured'
_exptl_crystal_F_000 1928
_exptl_crystal_size_max 0.3
_exptl_crystal_size_mid 0.2
_exptl_crystal_size_min 0.2
_refine_diff_density_max 0.612
_refine_diff_density_min -0.683
_refine_diff_density_rms 0.094
_refine_ls_extinction_method none
_refine_ls_goodness_of_fit_ref 0.945
_refine_ls_hydrogen_treatment mixed
_refine_ls_matrix_type full
_refine_ls_number_parameters 332
_refine_ls_number_reflns 6406
_refine_ls_number_restraints 0
_refine_ls_restrained_S_all 0.945
_refine_ls_R_factor_all 0.1436
_refine_ls_R_factor_gt 0.0849
_refine_ls_shift/su_max 0.000
_refine_ls_shift/su_mean 0.000
_refine_ls_structure_factor_coef Fsqd
_refine_ls_weighting_details 'calc w=1/[\s^2^(Fo^2^)+(0.1627P)^2^+0.0000P] where P=(Fo^2^+2Fc^2^)/3'
_refine_ls_weighting_scheme calc
_refine_ls_wR_factor_gt 0.2357
_refine_ls_wR_factor_ref 0.2616
_reflns_number_gt 3018
_reflns_number_total 6406
_reflns_threshold_expression >2sigma(I)
_cod_data_source_file b706386e.txt
_cod_data_source_block Zn3OH3
_cod_original_sg_symbol_H-M P-3
_cod_database_code 7005881

loop_
_symmetry_equiv_pos_as_xyz
'x, y, z'
'-y, x-y, z'
'-x+y, -x, z'
'-x, -y, -z'
'y, -x+y, -z'
'x-y, x, -z'

loop_
_atom_site_label
_atom_site_type_symbol
_atom_site_fract_x
_atom_site_fract_y
_atom_site_fract_z
_atom_site_U_iso_or_equiv
_atom_site_adp_type
_atom_site_occupancy
_atom_site_symmetry_multiplicity
_atom_site_calc_flag
_atom_site_refinement_flags
_atom_site_disorder_assembly
_atom_site_disorder_group
Zn1 Zn 0.57999(5) 0.38151(5) 0.85671(3) 0.0635(3) Uani 1 1 d . . .
O1 O 0.5441(3) 0.2538(3) 0.84693(17) 0.0677(12) Uani 1 1 d . . .
H1B H 0.4820 0.2137 0.8359 0.081 Uiso 1 1 calc R . .
O2 O 0.6123(3) 0.4353(3) 0.58174(15) 0.0689(12) Uani 1 1 d . . .
N1 N 0.4916(4) 0.3773(4) 0.68935(19) 0.0617(13) Uani 1 1 d . . .
N2 N 0.5235(4) 0.4454(4) 0.80422(19) 0.0671(15) Uani 1 1 d . . .
N3 N 0.4996(4) 0.3979(4) 0.91594(19) 0.0669(15) Uani 1 1 d . . .
C1 C 0.6667 0.3333 0.5099(4) 0.064(3) Uani 1 3 d S . .
H1A H 0.6667 0.3333 0.5522 0.076 Uiso 1 3 calc SR . .
C2 C 0.6724(4) 0.4225(5) 0.4914(2) 0.0621(17) Uani 1 1 d . . .
C3 C 0.7088(5) 0.4621(5) 0.4390(2) 0.0675(18) Uani 1 1 d . . .
H3A H 0.7326 0.4334 0.4151 0.081 Uiso 1 1 calc R . .
C4 C 0.7115(5) 0.5419(6) 0.4205(3) 0.075(2) Uani 1 1 d . . .
C5 C 0.6824(5) 0.5863(5) 0.4575(3) 0.080(2) Uani 1 1 d . . .
H5A H 0.6867 0.6428 0.4464 0.096 Uiso 1 1 calc R . .
C6 C 0.6468(5) 0.5497(5) 0.5108(3) 0.079(2) Uani 1 1 d . . .
C7 C 0.6436(5) 0.4686(5) 0.5271(2) 0.0677(18) Uani 1 1 d . . .
C8 C 0.7421(6) 0.5745(6) 0.3595(3) 0.093(3) Uani 1 1 d . . .
C9 C 0.6730(7) 0.5044(6) 0.3186(3) 0.106(3) Uani 1 1 d . . .
H9A H 0.6114 0.4943 0.3271 0.158 Uiso 1 1 calc R . .
H9B H 0.6730 0.4462 0.3223 0.158 Uiso 1 1 calc R . .
H9C H 0.6899 0.5275 0.2798 0.158 Uiso 1 1 calc R . .
C10 C 0.7461(6) 0.6668(7) 0.3472(3) 0.120(3) Uani 1 1 d . . .
H10A H 0.6838 0.6581 0.3493 0.180 Uiso 1 1 calc R . .
H10B H 0.7715 0.6883 0.3093 0.180 Uiso 1 1 calc R . .
H10C H 0.7855 0.7126 0.3754 0.180 Uiso 1 1 calc R . .
C11 C 0.8374(7) 0.5846(8) 0.3465(4) 0.135(4) Uani 1 1 d . . .
H11A H 0.8292 0.5246 0.3353 0.202 Uiso 1 1 calc R . .
H11B H 0.8763 0.6068 0.3803 0.202 Uiso 1 1 calc R . .
H11C H 0.8669 0.6287 0.3155 0.202 Uiso 1 1 calc R . .
C12 C 0.6122(6) 0.5999(5) 0.5510(3) 0.097(3) Uani 1 1 d . . .
H12A H 0.6426 0.6100 0.5879 0.145 Uiso 1 1 calc R . .
H12B H 0.5453 0.5619 0.5559 0.145 Uiso 1 1 calc R . .
H12C H 0.6269 0.6594 0.5345 0.145 Uiso 1 1 calc R . .
C13 C 0.5136(5) 0.3722(5) 0.5863(2) 0.0726(19) Uani 1 1 d . . .
H13A H 0.4927 0.3282 0.5542 0.087 Uiso 1 1 calc R . .
H13B H 0.4805 0.4072 0.5843 0.087 Uiso 1 1 calc R . .
C14 C 0.4920(5) 0.3207(5) 0.6407(2) 0.0688(18) Uani 1 1 d . . .
H14A H 0.5383 0.3016 0.6478 0.083 Uiso 1 1 calc R . .
H14B H 0.4308 0.2643 0.6378 0.083 Uiso 1 1 calc R . .
C15 C 0.4390(4) 0.3187(5) 0.7360(2) 0.0660(17) Uani 1 1 d . . .
H15A H 0.4696 0.2853 0.7504 0.079 Uiso 1 1 calc R . .
H15B H 0.3767 0.2725 0.7226 0.079 Uiso 1 1 calc R . .
C16 C 0.4309(5) 0.3752(5) 0.7829(3) 0.076(2) Uani 1 1 d . . .
H16A H 0.3979 0.4064 0.7688 0.091 Uiso 1 1 calc R . .
H16B H 0.3945 0.3340 0.8144 0.091 Uiso 1 1 calc R . .
C17 C 0.5824(5) 0.4400(5) 0.7103(2) 0.0694(18) Uani 1 1 d . . .
H17A H 0.6217 0.4783 0.6787 0.083 Uiso 1 1 calc R . .
H17B H 0.6101 0.4045 0.7258 0.083 Uiso 1 1 calc R . .
C18 C 0.5797(5) 0.5018(5) 0.7559(2) 0.0726(19) Uani 1 1 d . . .
H18A H 0.6431 0.5453 0.7688 0.087 Uiso 1 1 calc R . .
H18B H 0.5528 0.5381 0.7404 0.087 Uiso 1 1 calc R . .
C19 C 0.5155(6) 0.5071(6) 0.8448(3) 0.085(2) Uani 1 1 d . . .
H19A H 0.4766 0.5305 0.8285 0.102 Uiso 1 1 calc R . .
H19B H 0.5773 0.5605 0.8525 0.102 Uiso 1 1 calc R . .
C20 C 0.4733(5) 0.4570(5) 0.8990(3) 0.0718(19) Uani 1 1 d . . .
C21 C 0.4128(6) 0.4708(6) 0.9302(3) 0.093(2) Uani 1 1 d . . .
H21A H 0.3940 0.5128 0.9178 0.111 Uiso 1 1 calc R . .
C22 C 0.3794(6) 0.4227(7) 0.9798(4) 0.098(3) Uani 1 1 d . . .
H22A H 0.3389 0.4331 1.0027 0.117 Uiso 1 1 calc R . .
C23 C 0.4040(5) 0.3605(6) 0.9962(3) 0.093(3) Uani 1 1 d . . .
H23A H 0.3789 0.3254 1.0297 0.112 Uiso 1 1 calc R . .
C24 C 0.4665(5) 0.3487(5) 0.9633(3) 0.0715(19) Uani 1 1 d . . .
H24A H 0.4853 0.3061 0.9745 0.086 Uiso 1 1 calc R . .
Cl1 Cl 0.6667 0.3333 1.01725(14) 0.0838(9) Uani 1 3 d S . .
O3 O 0.6667 0.3333 0.9597(4) 0.153(5) Uani 1 3 d S . .
O4 O 0.6947(5) 0.4213(4) 1.0389(3) 0.154(3) Uani 1 1 d . . .
Cl2 Cl 0.3027(3) 0.1066(3) 0.87774(19) 0.1111(14) Uani 0.67 1 d P . .
O5 O 0.3766(13) 0.1204(10) 0.8945(6) 0.207(6) Uani 0.67 1 d P . .
O6 O 0.2138(9) 0.0627(10) 0.8739(6) 0.200(6) Uani 0.67 1 d P . .
O7 O 0.3430(10) 0.1424(12) 0.8200(8) 0.158(6) Uani 0.50 1 d P . .
O8 O 0.301(3) 0.197(3) 0.8939(18) 0.181(16) Uiso 0.25 1 d P . .
O9 O 0.296(2) 0.029(3) 0.8571(13) 0.150(10) Uiso 0.25 1 d P . .
O10 O 0.330(2) 0.182(2) 0.8642(15) 0.163(10) Uiso 0.33 1 d P . .

loop_
_atom_site_aniso_label
_atom_site_aniso_U_11
_atom_site_aniso_U_22
_atom_site_aniso_U_33
_atom_site_aniso_U_23
_atom_site_aniso_U_13
_atom_site_aniso_U_12
Zn1 0.0774(6) 0.0828(6) 0.0361(4) -0.0083(3) -0.0057(3) 0.0443(5)
O1 0.071(3) 0.083(3) 0.045(2) -0.007(2) -0.0011(19) 0.035(3)
O2 0.086(3) 0.092(3) 0.034(2) -0.002(2) -0.008(2) 0.049(3)
N1 0.072(4) 0.076(4) 0.040(3) -0.003(3) -0.001(2) 0.039(3)
N2 0.092(4) 0.090(4) 0.035(3) -0.019(3) -0.011(3) 0.057(4)
N3 0.074(4) 0.095(4) 0.031(3) -0.015(3) -0.004(2) 0.042(3)
C1 0.077(5) 0.077(5) 0.038(6) 0.000 0.000 0.038(2)
C2 0.069(4) 0.086(5) 0.030(3) -0.005(3) -0.007(3) 0.038(4)
C3 0.088(5) 0.091(5) 0.036(3) 0.004(3) -0.006(3) 0.054(4)
C4 0.076(5) 0.101(6) 0.052(4) 0.005(4) -0.014(3) 0.046(4)
C5 0.106(6) 0.079(5) 0.055(4) 0.000(4) -0.022(4) 0.045(5)
C6 0.091(5) 0.092(6) 0.055(4) -0.011(4) -0.020(4) 0.047(5)
C7 0.081(5) 0.083(5) 0.035(3) -0.001(3) -0.011(3) 0.038(4)
C8 0.111(7) 0.124(7) 0.055(4) 0.032(4) 0.001(4) 0.067(6)
C9 0.159(8) 0.131(7) 0.043(4) -0.005(4) -0.027(5) 0.084(7)
C10 0.123(7) 0.169(9) 0.063(5) 0.034(5) -0.008(5) 0.069(7)
C11 0.127(8) 0.205(11) 0.089(6) 0.077(7) 0.024(6) 0.094(8)
C12 0.143(8) 0.092(6) 0.064(5) -0.022(4) -0.018(5) 0.065(6)
C13 0.098(6) 0.089(5) 0.038(4) -0.009(3) -0.009(3) 0.052(5)
C14 0.087(5) 0.085(5) 0.041(3) -0.005(3) -0.004(3) 0.048(4)
C15 0.068(4) 0.083(5) 0.044(3) 0.002(3) -0.007(3) 0.036(4)
C16 0.085(5) 0.113(6) 0.043(4) 0.000(4) -0.001(3) 0.059(5)
C17 0.080(5) 0.091(5) 0.034(3) -0.002(3) 0.000(3) 0.040(4)
C18 0.097(5) 0.082(5) 0.046(4) 0.000(3) 0.000(3) 0.050(4)
C19 0.120(6) 0.110(6) 0.057(4) 0.006(4) 0.001(4) 0.081(6)
C20 0.097(5) 0.102(6) 0.041(4) -0.015(3) -0.009(3) 0.068(5)
C21 0.123(7) 0.137(7) 0.053(4) -0.011(4) -0.004(4) 0.091(6)
C22 0.110(7) 0.145(8) 0.073(5) -0.022(5) 0.001(5) 0.090(7)
C23 0.081(6) 0.121(7) 0.053(4) -0.022(4) -0.006(4) 0.032(5)
C24 0.077(5) 0.101(5) 0.045(4) -0.020(4) -0.013(3) 0.051(4)
Cl1 0.0866(15) 0.0866(15) 0.078(2) 0.000 0.000 0.0433(8)
O3 0.202(8) 0.202(8) 0.055(6) 0.000 0.000 0.101(4)
O4 0.181(7) 0.093(4) 0.181(7) 0.009(4) 0.098(5) 0.062(5)
Cl2 0.070(2) 0.082(3) 0.151(3) 0.060(2) -0.009(2) 0.0154(19)
O5 0.220(16) 0.185(14) 0.181(14) 0.065(10) 0.014(12) 0.074(13)
O6 0.111(10) 0.181(12) 0.267(16) 0.045(11) 0.072(10) 0.043(9)
O7 0.128(11) 0.157(13) 0.171(15) 0.061(12) 0.052(10) 0.057(10)

loop_
_atom_type_symbol
_atom_type_description
_atom_type_scat_dispersion_real
_atom_type_scat_dispersion_imag
_atom_type_scat_source
C C 0.0033 0.0016 'International Tables Vol C Tables 4.2.6.8 and 6.1.1.4'
H H 0.0000 0.0000 'International Tables Vol C Tables 4.2.6.8 and 6.1.1.4'
N N 0.0061 0.0033 'International Tables Vol C Tables 4.2.6.8 and 6.1.1.4'
O O 0.0106 0.0060 'International Tables Vol C Tables 4.2.6.8 and 6.1.1.4'
Cl Cl 0.1484 0.1585 'International Tables Vol C Tables 4.2.6.8 and 6.1.1.4'
Zn Zn 0.2839 1.4301 'International Tables Vol C Tables 4.2.6.8 and 6.1.1.4'

loop_
_geom_angle_atom_site_label_1
_geom_angle_atom_site_label_2
_geom_angle_atom_site_label_3
_geom_angle
_geom_angle_site_symmetry_1
_geom_angle_site_symmetry_3
_geom_angle_publ_flag
O1 Zn1 O1 109.4(2) 3_665 . ?
O1 Zn1 N3 127.28(19) 3_665 . ?
O1 Zn1 N3 111.7(2) . . ?
O1 Zn1 N2 104.3(2) 3_665 . ?
O1 Zn1 N2 121.01(19) . . ?
N3 Zn1 N2 81.0(2) . . ?
Zn1 O1 Zn1 127.6(2) 2_655 . ?
C7 O2 C13 114.9(4) . . ?
C17 N1 C15 107.3(5) . . ?
C17 N1 C14 113.0(5) . . ?
C15 N1 C14 110.5(5) . . ?
C19 N2 C18 108.0(5) . . ?
C19 N2 C16 110.6(6) . . ?
C18 N2 C16 108.8(5) . . ?
C19 N2 Zn1 101.1(4) . . ?
C18 N2 Zn1 117.8(4) . . ?
C16 N2 Zn1 110.3(4) . . ?
C20 N3 C24 121.5(6) . . ?
C20 N3 Zn1 112.2(4) . . ?
C24 N3 Zn1 125.8(5) . . ?
C2 C1 C2 112.0(4) 3_665 2_655 ?
C2 C1 C2 112.0(4) 3_665 . ?
C2 C1 C2 112.0(4) 2_655 . ?
C7 C2 C3 117.9(6) . . ?
C7 C2 C1 120.6(6) . . ?
C3 C2 C1 121.5(6) . . ?
C4 C3 C2 122.3(6) . . ?
C5 C4 C3 118.0(6) . . ?
C5 C4 C8 123.1(7) . . ?
C3 C4 C8 118.8(7) . . ?
C4 C5 C6 121.4(7) . . ?
C7 C6 C5 118.5(7) . . ?
C7 C6 C12 121.1(6) . . ?
C5 C6 C12 120.4(7) . . ?
C2 C7 C6 121.7(6) . . ?
C2 C7 O2 120.4(6) . . ?
C6 C7 O2 117.9(6) . . ?
C9 C8 C4 109.5(7) . . ?
C9 C8 C10 106.9(6) . . ?
C4 C8 C10 111.8(7) . . ?
C9 C8 C11 107.7(8) . . ?
C4 C8 C11 111.6(6) . . ?
C10 C8 C11 109.1(7) . . ?
O2 C13 C14 110.1(5) . . ?
C13 C14 N1 112.0(5) . . ?
N1 C15 C16 110.5(6) . . ?
N2 C16 C15 111.1(5) . . ?
N1 C17 C18 111.3(6) . . ?
N2 C18 C17 109.9(6) . . ?
N2 C19 C20 110.3(6) . . ?
N3 C20 C21 121.0(7) . . ?
N3 C20 C19 115.8(6) . . ?
C21 C20 C19 123.3(7) . . ?
C20 C21 C22 118.8(8) . . ?
C23 C22 C21 120.3(7) . . ?
C22 C23 C24 119.2(8) . . ?
N3 C24 C23 119.1(7) . . ?
O3 Cl1 O4 111.4(3) . 3_665 ?
O3 Cl1 O4 111.4(4) . 2_655 ?
O4 Cl1 O4 107.4(4) 3_665 2_655 ?
O3 Cl1 O4 111.4(4) . . ?
O4 Cl1 O4 107.4(4) 3_665 . ?
O4 Cl1 O4 107.4(4) 2_655 . ?
O10 Cl2 O5 94.6(16) . . ?
O10 Cl2 O6 108.1(17) . . ?
O5 Cl2 O6 155.7(10) . . ?
O10 Cl2 O9 140(2) . . ?
O5 Cl2 O9 83.5(15) . . ?
O6 Cl2 O9 84.6(15) . . ?
O10 Cl2 O7 57.5(17) . . ?
O5 Cl2 O7 90.4(9) . . ?
O6 Cl2 O7 108.9(9) . . ?
O9 Cl2 O7 82.1(16) . . ?
O10 Cl2 O8 37(2) . . ?
O5 Cl2 O8 104.3(17) . . ?
O6 Cl2 O8 89.7(15) . . ?
O9 Cl2 O8 171(2) . . ?
O7 Cl2 O8 93.3(17) . . ?
Cl2 O5 O9 51.7(13) . . ?
Cl2 O5 O10 41.5(12) . . ?
O9 O5 O10 86.1(18) . . ?
Cl2 O6 O9 49.0(12) . . ?
O10 O7 Cl2 47.7(15) . . ?
O10 O8 Cl2 47(3) . . ?
Cl2 O9 O5 44.8(12) . . ?
Cl2 O9 O6 46.4(12) . . ?
O5 O9 O6 89.2(19) . . ?
O8 O10 Cl2 96(4) . . ?
O8 O10 O7 163(5) . . ?
Cl2 O10 O7 75(2) . . ?
O8 O10 O5 107(4) . . ?
Cl2 O10 O5 43.8(12) . . ?
O7 O10 O5 77(2) . . ?

loop_
_geom_bond_atom_site_label_1
_geom_bond_atom_site_label_2
_geom_bond_distance
_geom_bond_site_symmetry_2
_geom_bond_publ_flag
Zn1 O1 1.903(4) 3_665 ?
Zn1 O1 1.925(4) . ?
Zn1 N3 2.055(5) . ?
Zn1 N2 2.143(5) . ?
O1 Zn1 1.903(4) 2_655 ?
O2 C7 1.401(7) . ?
O2 C13 1.454(8) . ?
N1 C17 1.437(8) . ?
N1 C15 1.445(7) . ?
N1 C14 1.491(7) . ?
N2 C19 1.464(8) . ?
N2 C18 1.481(8) . ?
N2 C16 1.490(8) . ?
N3 C20 1.329(8) . ?
N3 C24 1.336(8) . ?
C1 C2 1.512(7) 3_665 ?
C1 C2 1.512(7) 2_655 ?
C1 C2 1.512(7) . ?
C2 C7 1.382(9) . ?
C2 C3 1.394(8) . ?
C3 C4 1.385(9) . ?
C4 C5 1.385(10) . ?
C4 C8 1.537(9) . ?
C5 C6 1.398(9) . ?
C6 C7 1.388(9) . ?
C6 C12 1.559(10) . ?
C8 C9 1.514(11) . ?
C8 C10 1.541(12) . ?
C8 C11 1.549(11) . ?
C13 C14 1.490(8) . ?
C15 C16 1.508(9) . ?
C17 C18 1.509(8) . ?
C19 C20 1.501(10) . ?
C20 C21 1.363(9) . ?
C21 C22 1.373(11) . ?
C22 C23 1.354(11) . ?
C23 C24 1.396(10) . ?
Cl1 O3 1.359(10) . ?
Cl1 O4 1.401(6) 3_665 ?
Cl1 O4 1.401(7) 2_655 ?
Cl1 O4 1.401(6) . ?
Cl2 O10 1.16(3) . ?
Cl2 O5 1.208(18) . ?
Cl2 O6 1.292(13) . ?
Cl2 O9 1.35(4) . ?
Cl2 O7 1.508(16) . ?
Cl2 O8 1.57(4) . ?
O5 O9 1.70(4) . ?
O5 O10 1.74(3) . ?
O6 O9 1.78(3) . ?
O7 O10 1.32(3) . ?
O8 O10 0.95(4) . ?
